data_7112997
loop_
_publ_author_name
'Kitagawa, Hakuba'
'Ozawa, Yoshiki'
'Toriumi, Koshiro'

_publ_section_title
;
 Flexibility of cubane-like Cu4I4 framework: temperature dependence of
 molecular structure and luminescence thermochromism of [Cu4I4(PPh3)4] in
 two polymorphic crystalline states.
;
_journal_issue 34
_journal_name_full 'Chemical communications (Cambridge, England)'
_journal_page_first 6302
_journal_page_last 6304
_journal_paper_doi 10.1039/c0cc01434f
_journal_volume 46
_journal_year 2010
_chemical_absolute_configuration ad
_chemical_formula_moiety '((C6 H5)3 P) Cu I)4'
_chemical_formula_sum 'C72 H60 Cu4 I4 P4'
_chemical_formula_weight 1810.84
_chemical_name_systematic tetrakis(triphenylphosphane-\m~3~-iodo-copper(I))
_space_group_IT_number 220
_symmetry_cell_setting cubic
_symmetry_Int_Tables_number 220
_symmetry_space_group_name_Hall 'I -4bd 2c 3'
_symmetry_space_group_name_H-M 'I -4 3 d'
_atom_sites_solution_hydrogens geom
_atom_sites_solution_primary direct
_atom_sites_solution_secondary difmap
_audit_creation_method SHELXL-97
_cell_angle_alpha 90.00
_cell_angle_beta 90.00
_cell_angle_gamma 90.00
_cell_formula_units_Z 16
_cell_length_a 29.9834(5)
_cell_length_b 29.9834(5)
_cell_length_c 29.9834(5)
_cell_measurement_temperature 203(1)
_cell_volume 26955.2(8)
_computing_cell_refinement 'Rapid-Auto (Rigaku Co. Ltd., 2006)'
_computing_data_collection 'Rapid-Auto (Rigaku Co. Ltd., 2006)'
_computing_data_reduction 'RAPID-AUTO (Rigaku Co. Ltd., 2006), SORTAV (Blessing, 1995)'
_computing_structure_refinement 'SHELXL-97 (Sheldrick, 1997)'
_computing_structure_solution 'SHELXS-86 (Sheldrick, 1986)'
_diffrn_ambient_temperature 203(1)
_diffrn_detector_area_resol_mean 10
_diffrn_measured_fraction_theta_full 0.996
_diffrn_measured_fraction_theta_max 0.996
_diffrn_measurement_device_type 'Rigaku R-AXIS RAPID-F'
_diffrn_measurement_method '\w axis oscillation'
_diffrn_radiation_monochromator graphite
_diffrn_radiation_probe x-ray
_diffrn_radiation_type MoK\a
_diffrn_radiation_wavelength 0.71073
_diffrn_reflns_av_R_equivalents 0.0425
_diffrn_reflns_av_sigmaI/netI 0.0377
_diffrn_reflns_limit_h_max 42
_diffrn_reflns_limit_h_min -33
_diffrn_reflns_limit_k_max 33
_diffrn_reflns_limit_k_min -41
_diffrn_reflns_limit_l_max 39
_diffrn_reflns_limit_l_min -10
_diffrn_reflns_number 22781
_diffrn_reflns_theta_full 30.00
_diffrn_reflns_theta_max 30.00
_diffrn_reflns_theta_min 3.04
_diffrn_source 'normal focus sealed tube'
_diffrn_source_type 'Rigaku R-AXIS'
_exptl_absorpt_coefficient_mu 3.214
_exptl_absorpt_correction_T_max 0.6922
_exptl_absorpt_correction_T_min 0.6712
_exptl_absorpt_correction_type empirical
_exptl_absorpt_process_details 'ABSCOR (Higashi, Rigaku Co.Ltd., 1995)'
_exptl_crystal_colour colorless
_exptl_crystal_density_diffrn 1.785
_exptl_crystal_density_method 'not measured'
_exptl_crystal_description block
_exptl_crystal_F_000 14080
_exptl_crystal_recrystallization_method toluene/ether
_exptl_crystal_size_max 0.24
_exptl_crystal_size_mid 0.22
_exptl_crystal_size_min 0.22
_refine_diff_density_max 0.904
_refine_diff_density_min -0.914
_refine_diff_density_rms 0.112
_refine_ls_abs_structure_details 'Flack H D (1983), Acta Cryst. A39, 876-881'
_refine_ls_abs_structure_Flack 0.02(4)
_refine_ls_extinction_method none
_refine_ls_goodness_of_fit_ref 1.140
_refine_ls_hydrogen_treatment constr
_refine_ls_matrix_type full
_refine_ls_number_parameters 253
_refine_ls_number_reflns 6264
_refine_ls_number_restraints 0
_refine_ls_restrained_S_all 1.140
_refine_ls_R_factor_all 0.0628
_refine_ls_R_factor_gt 0.0383
_refine_ls_shift/su_max 0.003
_refine_ls_shift/su_mean 0.000
_refine_ls_structure_factor_coef Fsqd
_refine_ls_weighting_details 'calc w=1/[\s^2^(Fo^2^)+(0.0507P)^2^+344.6059P] where P=(Fo^2^+2Fc^2^)/3'
_refine_ls_weighting_scheme calc
_refine_ls_wR_factor_gt 0.0844
_refine_ls_wR_factor_ref 0.1458
_reflns_number_gt 5155
_reflns_number_total 6264
_reflns_threshold_expression >2sigma(I)
_cod_data_source_file c0cc01434f.txt
_cod_data_source_block cuipph_cubic_203k
_cod_database_code 7112997

loop_
_symmetry_equiv_pos_as_xyz
'x, y, z'
'x, -y, -z+1/2'
'-x, -y+1/2, z'
'-x, y+1/2, -z+1/2'
'y+1/4, -x+3/4, -z+1/4'
'-y+1/4, -x+3/4, z+3/4'
'-y+3/4, x+3/4, -z+1/4'
'y+3/4, x+3/4, z+3/4'
'y, z, x'
'-y, -z+1/2, x'
'y, -z, -x+1/2'
'-y, z+1/2, -x+1/2'
'z+1/4, -y+3/4, -x+1/4'
'z+1/4, y+1/4, x+1/4'
'-z+3/4, y+3/4, -x+1/4'
'-z+3/4, -y+1/4, x+1/4'
'z, x, y'
'-z+1/2, x, -y'
'-z, -x+1/2, y'
'z+1/2, -x+1/2, -y'
'x+3/4, z+3/4, y+3/4'
'x+3/4, -z+1/4, -y+3/4'
'-x+3/4, z+3/4, -y+1/4'
'-x+1/4, -z+3/4, y+3/4'
'x+1/2, y+1/2, z+1/2'
'x+1/2, -y+1/2, -z+1'
'-x+1/2, -y+1, z+1/2'
'-x+1/2, y+1, -z+1'
'y+3/4, -x+5/4, -z+3/4'
'-y+3/4, -x+5/4, z+5/4'
'-y+5/4, x+5/4, -z+3/4'
'y+5/4, x+5/4, z+5/4'
'y+1/2, z+1/2, x+1/2'
'-y+1/2, -z+1, x+1/2'
'y+1/2, -z+1/2, -x+1'
'-y+1/2, z+1, -x+1'
'z+3/4, -y+5/4, -x+3/4'
'z+3/4, y+3/4, x+3/4'
'-z+5/4, y+5/4, -x+3/4'
'-z+5/4, -y+3/4, x+3/4'
'z+1/2, x+1/2, y+1/2'
'-z+1, x+1/2, -y+1/2'
'-z+1/2, -x+1, y+1/2'
'z+1, -x+1, -y+1/2'
'x+5/4, z+5/4, y+5/4'
'x+5/4, -z+3/4, -y+5/4'
'-x+5/4, z+5/4, -y+3/4'
'-x+3/4, -z+5/4, y+5/4'

loop_
_atom_site_label
_atom_site_type_symbol
_atom_site_fract_x
_atom_site_fract_y
_atom_site_fract_z
_atom_site_U_iso_or_equiv
_atom_site_adp_type
_atom_site_occupancy
_atom_site_symmetry_multiplicity
_atom_site_calc_flag
_atom_site_refinement_flags
I2 I 0.991866(19) 0.037883(18) 0.921517(18) 0.03350(13) Uani 1 1 d .
I1 I 1.054593(19) 0.054593(19) 1.054593(19) 0.0367(2) Uani 1 3 d S
Cu1 Cu 0.96282(4) -0.03718(4) 0.96282(4) 0.0395(4) Uani 1 3 d S
Cu2 Cu 1.05483(4) 0.01163(4) 0.97635(4) 0.0411(3) Uani 1 1 d .
P1 P 0.91932(7) -0.08068(7) 0.91932(7) 0.0338(7) Uani 1 3 d S
P2 P 1.12626(7) 0.00796(8) 0.95360(7) 0.0324(4) Uani 1 1 d .
C12 C 1.1748(3) 0.0055(4) 1.0329(3) 0.046(2) Uani 1 1 d .
H12 H 1.1694 0.0364 1.0343 0.055 Uiso 1 1 calc R
C13 C 1.1567(3) 0.0597(3) 0.9419(3) 0.0356(18) Uani 1 1 d .
C19 C 0.8594(3) -0.0699(3) 0.9240(3) 0.0325(17) Uani 1 1 d .
C24 C 0.8268(3) -0.1019(3) 0.9167(3) 0.0385(19) Uani 1 1 d .
H24 H 0.8353 -0.1306 0.9075 0.046 Uiso 1 1 calc R
C1 C 1.1380(3) -0.0241(3) 0.9026(3) 0.0380(19) Uani 1 1 d .
C20 C 0.8459(3) -0.0277(3) 0.9365(3) 0.043(2) Uani 1 1 d .
H20 H 0.8674 -0.0054 0.9410 0.051 Uiso 1 1 calc R
C18 C 1.1335(4) 0.0960(3) 0.9261(3) 0.046(2) Uani 1 1 d .
H18 H 1.1022 0.0953 0.9245 0.055 Uiso 1 1 calc R
C7 C 1.1598(3) -0.0192(3) 0.9964(3) 0.0348(18) Uani 1 1 d .
C5 C 1.1885(5) -0.0547(6) 0.8487(5) 0.093(6) Uani 1 1 d .
H5 H 1.2178 -0.0605 0.8394 0.112 Uiso 1 1 calc R
C14 C 1.2031(3) 0.0621(4) 0.9456(4) 0.052(2) Uani 1 1 d .
H14 H 1.2192 0.0382 0.9580 0.063 Uiso 1 1 calc R
C3 C 1.1111(5) -0.0597(4) 0.8367(4) 0.063(3) Uani 1 1 d .
H3 H 1.0869 -0.0688 0.8190 0.076 Uiso 1 1 calc R
C11 C 1.1975(4) -0.0154(4) 1.0668(3) 0.053(3) Uani 1 1 d .
H11 H 1.2081 0.0015 1.0909 0.064 Uiso 1 1 calc R
C10 C 1.2048(4) -0.0604(5) 1.0660(4) 0.057(3) Uani 1 1 d .
H10 H 1.2203 -0.0742 1.0895 0.068 Uiso 1 1 calc R
C21 C 0.8005(4) -0.0175(4) 0.9425(4) 0.055(3) Uani 1 1 d .
H21 H 0.7916 0.0113 0.9511 0.066 Uiso 1 1 calc R
C2 C 1.1034(4) -0.0383(3) 0.8767(3) 0.046(2) Uani 1 1 d .
H2 H 1.0740 -0.0333 0.8861 0.055 Uiso 1 1 calc R
C4 C 1.1536(5) -0.0676(4) 0.8227(4) 0.068(4) Uani 1 1 d .
H4 H 1.1588 -0.0819 0.7952 0.081 Uiso 1 1 calc R
C23 C 0.7819(3) -0.0925(4) 0.9227(4) 0.049(2) Uani 1 1 d .
H23 H 0.7602 -0.1146 0.9180 0.059 Uiso 1 1 calc R
C22 C 0.7697(3) -0.0505(4) 0.9356(4) 0.051(2) Uani 1 1 d .
H22 H 0.7393 -0.0440 0.9398 0.061 Uiso 1 1 calc R
C9 C 1.1894(4) -0.0858(4) 1.0305(5) 0.065(3) Uani 1 1 d .
H9 H 1.1942 -0.1168 1.0299 0.077 Uiso 1 1 calc R
C15 C 1.2251(4) 0.0996(4) 0.9311(5) 0.067(4) Uani 1 1 d .
H15 H 1.2564 0.1006 0.9325 0.081 Uiso 1 1 calc R
C17 C 1.1569(5) 0.1339(4) 0.9123(4) 0.059(3) Uani 1 1 d .
H17 H 1.1413 0.1587 0.9014 0.071 Uiso 1 1 calc R
C8 C 1.1670(4) -0.0652(3) 0.9960(4) 0.049(2) Uani 1 1 d .
H8 H 1.1564 -0.0824 0.9720 0.059 Uiso 1 1 calc R
C6 C 1.1809(4) -0.0331(6) 0.8888(5) 0.084(5) Uani 1 1 d .
H6 H 1.2052 -0.0245 0.9066 0.101 Uiso 1 1 calc R
C16 C 1.2024(5) 0.1350(4) 0.9148(4) 0.060(3) Uani 1 1 d .
H16 H 1.2180 0.1605 0.9051 0.072 Uiso 1 1 calc R

loop_
_atom_site_aniso_label
_atom_site_aniso_U_11
_atom_site_aniso_U_22
_atom_site_aniso_U_33
_atom_site_aniso_U_23
_atom_site_aniso_U_13
_atom_site_aniso_U_12
I2 0.0347(3) 0.0335(3) 0.0323(3) 0.0019(2) -0.0021(2) -0.0004(2)
I1 0.0367(2) 0.0367(2) 0.0367(2) -0.0037(2) -0.0037(2) -0.0037(2)
Cu1 0.0395(4) 0.0395(4) 0.0395(4) -0.0031(4) -0.0031(4) -0.0031(4)
Cu2 0.0300(5) 0.0542(7) 0.0392(6) 0.0005(5) 0.0013(4) 0.0019(5)
P1 0.0338(7) 0.0338(7) 0.0338(7) -0.0011(9) -0.0011(9) -0.0011(9)
P2 0.0271(9) 0.0374(11) 0.0327(11) -0.0015(9) 0.0009(8) 0.0002(8)
C12 0.036(5) 0.056(6) 0.046(5) -0.009(4) -0.002(4) -0.004(4)
C13 0.032(4) 0.034(4) 0.041(4) -0.007(4) 0.005(4) -0.004(3)
C19 0.034(4) 0.035(4) 0.028(4) 0.001(3) -0.001(3) 0.002(3)
C24 0.030(4) 0.037(4) 0.049(5) 0.002(4) -0.009(4) -0.007(3)
C1 0.042(5) 0.041(5) 0.032(4) 0.000(3) -0.003(3) -0.008(4)
C20 0.039(5) 0.037(5) 0.051(6) -0.006(4) -0.004(4) -0.001(4)
C18 0.056(6) 0.037(5) 0.044(5) 0.000(4) 0.002(5) 0.007(4)
C7 0.022(4) 0.042(5) 0.040(4) 0.002(4) 0.002(3) 0.007(3)
C5 0.079(10) 0.120(13) 0.081(10) -0.059(10) 0.034(8) -0.029(9)
C14 0.041(5) 0.051(6) 0.064(7) 0.007(5) 0.003(5) -0.010(4)
C3 0.089(9) 0.057(7) 0.044(6) -0.020(5) -0.022(6) 0.012(6)
C11 0.048(6) 0.081(8) 0.030(5) -0.009(5) -0.004(4) 0.010(5)
C10 0.041(6) 0.085(9) 0.045(6) 0.016(6) -0.007(4) 0.010(5)
C21 0.048(6) 0.050(6) 0.069(7) -0.008(5) 0.001(5) 0.012(5)
C2 0.051(6) 0.040(5) 0.046(5) -0.008(4) -0.017(4) -0.001(4)
C4 0.113(12) 0.055(7) 0.035(5) -0.016(5) 0.007(6) -0.014(7)
C23 0.034(5) 0.054(6) 0.060(6) 0.001(5) -0.002(4) -0.009(4)
C22 0.036(5) 0.062(6) 0.053(6) -0.001(5) -0.001(4) 0.009(5)
C9 0.064(7) 0.053(7) 0.076(8) 0.005(6) -0.022(6) 0.014(6)
C15 0.056(7) 0.061(8) 0.085(9) -0.004(7) 0.018(6) -0.014(6)
C17 0.084(9) 0.040(6) 0.053(7) 0.002(5) 0.002(6) 0.002(6)
C8 0.050(6) 0.042(5) 0.056(6) -0.004(4) -0.007(5) 0.011(4)
C6 0.036(6) 0.143(14) 0.073(8) -0.063(9) 0.014(5) -0.021(7)
C16 0.087(9) 0.040(5) 0.054(6) 0.001(5) 0.028(6) -0.026(6)

loop_
_atom_type_symbol
_atom_type_description
_atom_type_scat_dispersion_real
_atom_type_scat_dispersion_imag
_atom_type_scat_source
C C 0.0021 0.0016 'International Tables Vol C Tables 4.2.6.8 and 6.1.1.4'
H H 0.0000 0.0000 'International Tables Vol C Tables 4.2.6.8 and 6.1.1.4'
Cu Cu 0.2614 1.2674 'International Tables Vol C Tables 4.2.6.8 and 6.1.1.4'
I I -0.7268 1.8135 'International Tables Vol C Tables 4.2.6.8 and 6.1.1.4'
P P 0.0905 0.0944 'International Tables Vol C Tables 4.2.6.8 and 6.1.1.4'

loop_
_geom_angle_atom_site_label_1
_geom_angle_atom_site_label_2
_geom_angle_atom_site_label_3
_geom_angle
_geom_angle_site_symmetry_1
_geom_angle_site_symmetry_3
Cu2 I2 Cu1 72.30(4) . .
Cu2 I2 Cu2 64.38(5) . 17_546
Cu1 I2 Cu2 69.83(4) . 17_546
Cu2 I2 I2 38.67(3) . 9_645
Cu1 I2 I2 37.49(2) . 9_645
Cu2 I2 I2 74.12(2) 17_546 9_645
Cu2 I2 I1 33.49(3) . .
Cu1 I2 I1 79.59(4) . .
Cu2 I2 I1 34.84(3) 17_546 .
I2 I2 I1 61.003(8) 9_645 .
Cu2 I1 Cu2 65.27(4) 17_546 .
Cu2 I1 Cu2 65.27(4) 17_546 9_645
Cu2 I1 Cu2 65.27(4) . 9_645
Cu2 I1 I2 36.52(3) 17_546 .
Cu2 I1 I2 32.75(3) . .
Cu2 I1 I2 72.51(3) 9_645 .
P1 Cu1 I2 113.63(4) . 9_645
P1 Cu1 I2 113.63(4) . .
I2 Cu1 I2 105.02(5) 9_645 .
P1 Cu1 I2 113.63(4) . 17_546
I2 Cu1 I2 105.02(5) 9_645 17_546
I2 Cu1 I2 105.02(5) . 17_546
P1 Cu1 Cu2 148.04(3) . .
I2 Cu1 Cu2 56.22(4) 9_645 .
I2 Cu1 Cu2 52.55(4) . .
I2 Cu1 Cu2 98.28(6) 17_546 .
P2 Cu2 I2 120.63(8) . .
P2 Cu2 I1 106.96(7) . .
I2 Cu2 I1 113.76(5) . .
P2 Cu2 I2 100.17(8) . 9_645
I2 Cu2 I2 105.32(5) . 9_645
I1 Cu2 I2 108.64(4) . 9_645
P2 Cu2 Cu2 155.33(8) . 17_546
I2 Cu2 Cu2 60.56(4) . 17_546
I1 Cu2 Cu2 57.36(2) . 17_546
I2 Cu2 Cu2 103.01(4) 9_645 17_546
P2 Cu2 Cu2 131.01(9) . 9_645
I2 Cu2 Cu2 107.33(4) . 9_645
I1 Cu2 Cu2 57.36(2) . 9_645
I2 Cu2 Cu2 55.05(4) 9_645 9_645
Cu2 Cu2 Cu2 60.0 17_546 9_645
P2 Cu2 Cu1 140.54(8) . .
I2 Cu2 Cu1 55.15(3) . .
I1 Cu2 Cu1 109.53(4) . .
I2 Cu2 Cu1 53.95(2) 9_645 .
Cu2 Cu2 Cu1 62.72(2) 17_546 .
Cu2 Cu2 Cu1 62.72(2) 9_645 .
C19 P1 C19 103.6(3) 9_645 .
C19 P1 C19 103.6(3) 9_645 17_546
C19 P1 C19 103.6(3) . 17_546
C19 P1 Cu1 114.9(3) 9_645 .
C19 P1 Cu1 114.9(3) . .
C19 P1 Cu1 114.9(3) 17_546 .
C7 P2 C13 103.8(4) . .
C7 P2 C1 104.2(4) . .
C13 P2 C1 100.8(4) . .
C7 P2 Cu2 109.5(3) . .
C13 P2 Cu2 119.4(3) . .
C1 P2 Cu2 117.3(3) . .
C11 C12 C7 119.7(10) . .
C18 C13 C14 119.3(9) . .
C18 C13 P2 119.0(7) . .
C14 C13 P2 121.6(8) . .
C20 C19 C24 118.1(8) . .
C20 C19 P1 118.0(7) . .
C24 C19 P1 123.9(7) . .
C19 C24 C23 121.5(9) . .
C2 C1 C6 118.4(10) . .
C2 C1 P2 119.5(8) . .
C6 C1 P2 122.1(7) . .
C19 C20 C21 121.2(9) . .
C13 C18 C17 119.4(11) . .
C12 C7 C8 118.8(9) . .
C12 C7 P2 119.5(7) . .
C8 C7 P2 121.4(8) . .
C4 C5 C6 120.4(14) . .
C15 C14 C13 119.6(11) . .
C4 C3 C2 120.4(11) . .
C10 C11 C12 121.3(10) . .
C11 C10 C9 119.9(10) . .
C22 C21 C20 118.5(10) . .
C1 C2 C3 121.0(11) . .
C5 C4 C3 119.4(11) . .
C22 C23 C24 118.9(9) . .
C23 C22 C21 121.9(10) . .
C8 C9 C10 119.5(11) . .
C16 C15 C14 121.0(12) . .
C16 C17 C18 120.4(11) . .
C9 C8 C7 120.7(11) . .
C1 C6 C5 120.4(12) . .
C15 C16 C17 120.1(10) . .

loop_
_geom_bond_atom_site_label_1
_geom_bond_atom_site_label_2
_geom_bond_distance
_geom_bond_site_symmetry_2
I2 Cu2 2.6242(13) .
I2 Cu1 2.7124(10) .
I2 Cu2 2.7882(14) 17_546
I2 I2 4.3042(9) 9_645
I2 I1 4.4395(10) .
I1 Cu2 2.6765(14) 17_546
I1 Cu2 2.6765(14) .
I1 Cu2 2.6765(14) 9_645
Cu1 P1 2.259(4) .
Cu1 I2 2.7124(10) 9_645
Cu1 I2 2.7124(10) 17_546
Cu1 Cu2 3.149(2) .
Cu2 P2 2.251(2) .
Cu2 I2 2.7882(14) 9_645
Cu2 Cu2 2.887(2) 17_546
Cu2 Cu2 2.887(2) 9_645
P1 C19 1.832(9) 9_645
P1 C19 1.832(9) .
P1 C19 1.832(9) 17_546
P2 C7 1.822(9) .
P2 C13 1.833(9) .
P2 C1 1.840(9) .
C12 C11 1.375(15) .
C12 C7 1.396(13) .
C13 C18 1.376(13) .
C13 C14 1.398(14) .
C19 C20 1.381(12) .
C19 C24 1.386(12) .
C24 C23 1.387(13) .
C1 C2 1.364(12) .
C1 C6 1.380(14) .
C20 C21 1.404(14) .
C18 C17 1.397(16) .
C7 C8 1.397(13) .
C5 C4 1.36(2) .
C5 C6 1.382(16) .
C14 C15 1.376(16) .
C3 C4 1.36(2) .
C3 C2 1.379(15) .
C11 C10 1.367(17) .
C10 C9 1.388(18) .
C21 C22 1.368(16) .
C23 C22 1.366(15) .
C9 C8 1.378(15) .
C15 C16 1.353(18) .
C17 C16 1.367(18) .
